data_9016341
loop_
_publ_author_name
'Sejkora, J.'
'Plasil, J.'
'Veselovsky, F.'
'Cisarova, I.'
'Hlousek, J.'

_publ_section_title
;
 Ondrusite, CaCu4(AsO4)2(AsO3OH)2*10H2O, a new mineral species from the
 Jachymov ore district, Czech Republic: Description and crystal-structure determination
;
_journal_name_full 'The Canadian Mineralogist'
_journal_page_first 885
_journal_page_last 897
_journal_paper_doi 10.3749/canmin.49.3.885
_journal_volume 49
_journal_year 2011
_chemical_compound_source 'Jachymov (St. Joachimsthal) ore district, Czech Republic'
_chemical_formula_sum 'As4 Ca Cu4 H22 O26'
_chemical_name_mineral Ondrusite
_space_group_IT_number 2
_symmetry_space_group_name_Hall '-P 1'
_symmetry_space_group_name_H-M 'P -1'
_cell_angle_alpha 85.78
_cell_angle_beta 81.22
_cell_angle_gamma 85.05
_cell_formula_units_Z 1
_cell_length_a 6.439
_cell_length_b 7.999
_cell_length_c 10.849
_cell_volume 549.139
_database_code_amcsd 0018389
_exptl_crystal_density_diffrn 3.121
_cod_original_cell_volume 549.140
_cod_original_formula_sum 'Ca Cu4 As4 O26 H22'
_cod_database_code 9016341

loop_
_space_group_symop_operation_xyz
x,y,z
-x,-y,-z

loop_
_atom_site_aniso_label
_atom_site_aniso_U_11
_atom_site_aniso_U_22
_atom_site_aniso_U_33
_atom_site_aniso_U_12
_atom_site_aniso_U_13
_atom_site_aniso_U_23
Ca 0.02900 0.03100 0.03900 0.00130 -0.00660 -0.00340
Cu1 0.01590 0.01820 0.04290 -0.00050 -0.00620 -0.00870
Cu2 0.01740 0.02040 0.03690 -0.00080 -0.00590 -0.00690
As1 0.01580 0.01680 0.03730 0.00030 -0.00540 -0.00460
As2 0.01700 0.01540 0.03540 0.00040 -0.00620 -0.00420
O1 0.03600 0.02200 0.04300 0.00500 -0.00400 -0.00100
O2 0.01500 0.02100 0.04600 -0.00800 -0.00400 -0.01800
O3 0.01400 0.02000 0.03300 0.00000 -0.00600 -0.00100
O4 0.02000 0.02500 0.04100 0.00600 -0.01200 -0.00900
O5 0.02800 0.02400 0.03000 0.00900 -0.01100 -0.01500
O6 0.02000 0.01700 0.03000 0.00000 0.00200 -0.00600
O7 0.02400 0.01600 0.05000 0.00000 -0.01400 0.00500
O8 0.03700 0.01400 0.02800 -0.00100 -0.00400 -0.00700
Wat1 0.03500 0.02100 0.04400 -0.01200 -0.00600 -0.00500
Wat2 0.03700 0.03300 0.05800 0.00400 -0.02000 -0.00500
Wat3 0.05300 0.06700 0.05000 -0.01100 -0.00900 -0.02100
Wat4 0.07600 0.03500 0.05700 0.00800 -0.01600 0.00300
Wat5 0.06200 0.04300 0.05700 0.00000 -0.03000 0.00200

loop_
_atom_site_label
_atom_site_fract_x
_atom_site_fract_y
_atom_site_fract_z
_atom_site_U_iso_or_equiv
_atom_site_type_symbol
_atom_site_attached_hydrogens
Ca 0.50000 0.00000 0.00000 0.03310 Ca 0
Cu1 0.38910 0.36670 0.44060 0.02520 Cu 0
Cu2 0.89360 -0.07450 0.40596 0.02460 Cu 0
As1 -0.08720 0.38181 0.37135 0.02310 As 0
As2 0.41540 -0.01774 0.34141 0.02230 As 0
O1 -0.00490 0.51650 0.25470 0.03500 O 0
O2 -0.32840 0.43510 0.45410 0.02600 O 0
O3 0.09000 0.32780 0.46680 0.02200 O 0
O4 -0.12840 0.20350 0.30260 0.02800 O 0
O5 0.39350 -0.09170 0.20400 0.02700 O 0
O6 0.18370 -0.03740 0.43710 0.02300 O 0
O7 0.60610 -0.13210 0.40650 0.03000 O 0
O8 0.46680 0.18760 0.31800 0.02700 O 0
Wat1 0.98050 -0.15260 0.23690 0.03200 O 2
Wat2 0.41400 0.54580 0.23660 0.04200 O 2
Wat3 0.79800 0.10200 0.04840 0.05500 O 2
Wat4 0.32000 0.24810 0.06670 0.05600 O 2
Wat5 0.23300 0.54390 0.93370 0.05200 O 2
H1 -0.26870 0.22240 0.27850 0.05000 H 0

loop_
_cod_changelog_entry_id
_cod_changelog_entry_author
_cod_changelog_entry_date
_cod_changelog_entry_text
1
;cod-tools version 3.8.0
Id: cif_guess_AMCSD_atom_types 9574 2023-05-10 09:00:05Z saulius
;
2023-05-10T18:56:57+03:00
;Derived atom types and hydrogen counts
from atom names that follow the AMCSD naming convention
(Wat == water, O-H == hydroxyl).
;

loop_
_cod_related_entry_id
_cod_related_entry_database
_cod_related_entry_code
1 AMCSD 0018389
